data_7036252
loop_
_publ_author_name
'Champion, Martin J. D.'
'Levason, William'
'Pugh, David'
'Reid, Gillian'

_publ_section_title
;
 Neutral thioether and selenoether macrocyclic coordination to Group 1
 cations (Li-Cs) - synthesis, spectroscopic and structural properties.
;
_journal_issue 43
_journal_name_full 'Dalton transactions (Cambridge, England : 2003)'
_journal_page_first 18748
_journal_page_last 18759
_journal_paper_doi 10.1039/c5dt02583d
_journal_volume 44
_journal_year 2015
_chemical_formula_moiety 'C44 H36 B Cs F24 O4 S2'
_chemical_formula_sum 'C44 H36 B Cs F24 O4 S2'
_chemical_formula_weight 1292.57
_chemical_name_systematic
;
 ?
;
_space_group_crystal_system orthorhombic
_space_group_IT_number 61
_space_group_name_Hall '-P 2ac 2ab'
_space_group_name_H-M_alt 'P b c a'
_symmetry_space_group_name_Hall '-P 2ac 2ab'
_symmetry_space_group_name_H-M 'P b c a'
_atom_sites_solution_hydrogens geom
_audit_creation_method SHELXL-2013
_audit_update_record
;
2015-07-30 deposited with the CCDC.
2015-08-24 downloaded from the CCDC.
;
_cell_angle_alpha 90
_cell_angle_beta 90
_cell_angle_gamma 90
_cell_formula_units_Z 8
_cell_length_a 17.974(5)
_cell_length_b 19.582(5)
_cell_length_c 28.567(7)
_cell_measurement_reflns_used 18507
_cell_measurement_temperature 100(2)
_cell_measurement_theta_max 27.5
_cell_measurement_theta_min 2.5
_cell_volume 10055(5)
_computing_cell_refinement
;
CrystalClear-SM Expert 2.1 b29 (Rigaku, 2013)
;
_computing_data_collection
;
CrystalClear-SM Expert 2.1 b29 (Rigaku, 2013)
;
_computing_data_reduction
;
CrystalClear-SM Expert 2.1 b29 (Rigaku, 2013)
;
_computing_molecular_graphics 'ORTEP-III (Farrugia, 1997)'
_computing_publication_material 'PLATON (Spek, 2003), WinGX (Farrugia, 1999) and enCIFer (Allen et al., 2004).'
_computing_structure_refinement 'SHELXL-2013 (Sheldrick, 2013)'
_computing_structure_solution 'SHELXS-2013 (Sheldrick, 2013)'
_diffrn_ambient_temperature 100(2)
_diffrn_detector 'CCD plate'
_diffrn_detector_area_resol_mean 28.5714
_diffrn_detector_type 'Rigaku HG Saturn724+ (2x2 bin mode)'
_diffrn_measured_fraction_theta_full 0.998
_diffrn_measured_fraction_theta_max 0.998
_diffrn_measurement_device 'four-circle \k diffractometer'
_diffrn_measurement_device_type 'Rigaku AFC12 (Right)'
_diffrn_measurement_method 'profile data from \w-scans'
_diffrn_measurement_specimen_support 'MiTeGen micromount'
_diffrn_radiation_collimation 'Confocal mirrors, VHF Varimax '
_diffrn_radiation_type MoK\a
_diffrn_radiation_wavelength 0.71075
_diffrn_reflns_av_R_equivalents 0.0971
_diffrn_reflns_av_unetI/netI 0.0695
_diffrn_reflns_laue_measured_fraction_full 0.998
_diffrn_reflns_laue_measured_fraction_max 0.998
_diffrn_reflns_limit_h_max 23
_diffrn_reflns_limit_h_min -21
_diffrn_reflns_limit_k_max 25
_diffrn_reflns_limit_k_min -23
_diffrn_reflns_limit_l_max 36
_diffrn_reflns_limit_l_min -37
_diffrn_reflns_number 68140
_diffrn_reflns_point_group_measured_fraction_full 0.998
_diffrn_reflns_point_group_measured_fraction_max 0.998
_diffrn_reflns_theta_full 25.242
_diffrn_reflns_theta_max 27.483
_diffrn_reflns_theta_min 2.984
_diffrn_source 'Rotating Anode'
_diffrn_source_current 55.0
_diffrn_source_power 2.475
_diffrn_source_voltage 45.0
_exptl_absorpt_coefficient_mu 0.950
_exptl_absorpt_correction_T_max 1.000
_exptl_absorpt_correction_T_min 0.625
_exptl_absorpt_correction_type multi-scan
_exptl_absorpt_process_details 'CrystalClear-SM Expert 2.1 b29 (Rigaku, 2013)'
_exptl_crystal_colour colourless
_exptl_crystal_density_diffrn 1.708
_exptl_crystal_description rod
_exptl_crystal_F_000 5120
_exptl_crystal_recrystallization_method 'Re-crystallisation from solvent: CH2Cl2/hexane'
_exptl_crystal_size_max 0.050
_exptl_crystal_size_mid 0.020
_exptl_crystal_size_min 0.010
_refine_diff_density_max 1.273
_refine_diff_density_min -0.832
_refine_diff_density_rms 0.101
_refine_ls_extinction_method none
_refine_ls_goodness_of_fit_ref 1.016
_refine_ls_hydrogen_treatment constr
_refine_ls_matrix_type full
_refine_ls_number_parameters 904
_refine_ls_number_reflns 11507
_refine_ls_number_restraints 1406
_refine_ls_restrained_S_all 0.996
_refine_ls_R_factor_all 0.1176
_refine_ls_R_factor_gt 0.0604
_refine_ls_shift/su_max 0.000
_refine_ls_shift/su_mean 0.000
_refine_ls_structure_factor_coef Fsqd
_refine_ls_weighting_details 'w=1/[\s^2^(Fo^2^)+(0.0522P)^2^+33.4561P] where P=(Fo^2^+2Fc^2^)/3'
_refine_ls_weighting_scheme calc
_refine_ls_wR_factor_gt 0.1269
_refine_ls_wR_factor_ref 0.1548
_reflns_Friedel_coverage 0.000
_reflns_number_gt 6882
_reflns_number_total 11507
_reflns_threshold_expression 'I > 2\s(I)'
_cod_data_source_file c5dt02583d1.cif
_cod_data_source_block shelx
_cod_depositor_comments 'Adding full bibliography for 7036247--7036257.cif.'
_cod_database_code 7036252
_shelx_space_group_comment
;
The symmetry employed for this shelxl refinement is uniquely defined
by the following loop, which should always be used as a source of
symmetry information in preference to the above space-group names.
They are only intended as comments.
;
_shelx_estimated_absorpt_t_min 0.954
_shelx_estimated_absorpt_t_max 0.991
_shelxl_version_number 2013-4

loop_
_space_group_symop_operation_xyz
'x, y, z'
'-x+1/2, -y, z+1/2'
'-x, y+1/2, -z+1/2'
'x+1/2, -y+1/2, -z'
'-x, -y, -z'
'x-1/2, y, -z-1/2'
'x, -y-1/2, z-1/2'
'-x-1/2, y-1/2, z'

loop_
_atom_site_label
_atom_site_type_symbol
_atom_site_fract_x
_atom_site_fract_y
_atom_site_fract_z
_atom_site_U_iso_or_equiv
_atom_site_adp_type
_atom_site_occupancy
_atom_site_site_symmetry_order
_atom_site_calc_flag
_atom_site_refinement_flags_posn
_atom_site_refinement_flags_adp
_atom_site_refinement_flags_occupancy
_atom_site_disorder_assembly
_atom_site_disorder_group
C1 C 0.6995(3) 0.2581(2) 0.82743(16) 0.0258(10) Uani 1 1 d . U . . .
C2 C 0.6393(3) 0.2548(3) 0.85814(17) 0.0302(11) Uani 1 1 d . U . . .
H2 H 0.6276 0.2939 0.8763 0.036 Uiso 1 1 calc R U . . .
C3 C 0.5959(3) 0.1969(3) 0.86332(18) 0.0310(11) Uani 1 1 d . U . . .
C4 C 0.6096(3) 0.1391(3) 0.83674(17) 0.0309(11) Uani 1 1 d . U . . .
H4 H 0.5806 0.0989 0.8405 0.037 Uiso 1 1 calc R U . . .
C5 C 0.6666(3) 0.1418(2) 0.80468(16) 0.0264(10) Uani 1 1 d . U . . .
C6 C 0.7107(3) 0.1995(2) 0.80033(17) 0.0268(10) Uani 1 1 d . U . . .
H6 H 0.7500 0.1993 0.7781 0.032 Uiso 1 1 calc R U . . .
C7 C 0.5359(3) 0.1954(3) 0.8994(2) 0.0489(15) Uani 1 1 d D U . . .
C8 C 0.6779(3) 0.0822(3) 0.77295(19) 0.0350(12) Uani 1 1 d . U . . .
C9 C 0.8160(3) 0.3230(2) 0.78550(16) 0.0250(10) Uani 1 1 d . U . . .
C10 C 0.8721(3) 0.2731(2) 0.78957(17) 0.0269(10) Uani 1 1 d . U . . .
H10 H 0.8707 0.2428 0.8155 0.032 Uiso 1 1 calc R U . . .
C11 C 0.9290(3) 0.2665(2) 0.75741(17) 0.0271(10) Uani 1 1 d . U . . .
C12 C 0.9333(3) 0.3094(2) 0.71892(17) 0.0297(11) Uani 1 1 d . U . . .
H12 H 0.9720 0.3046 0.6965 0.036 Uiso 1 1 calc R U . . .
C13 C 0.8794(3) 0.3597(2) 0.71408(17) 0.0291(10) Uani 1 1 d . U . . .
C14 C 0.8220(3) 0.3664(2) 0.74652(17) 0.0280(10) Uani 1 1 d . U . . .
H14 H 0.7860 0.4013 0.7422 0.034 Uiso 1 1 calc R U . . .
C15 C 0.9862(3) 0.2120(3) 0.76284(19) 0.0352(12) Uani 1 1 d . U . . .
C16 C 0.8847(3) 0.4075(3) 0.67378(19) 0.0384(11) Uani 1 1 d D U . . .
C17 C 0.7948(2) 0.3375(2) 0.87591(17) 0.0246(9) Uani 1 1 d . U . . .
C18 C 0.7845(3) 0.2973(3) 0.91549(18) 0.0318(11) Uani 1 1 d . U . . .
H18 H 0.7512 0.2597 0.9139 0.038 Uiso 1 1 calc R U . . .
C19 C 0.8215(3) 0.3104(3) 0.95762(18) 0.0367(12) Uani 1 1 d . U . . .
C20 C 0.8710(3) 0.3640(3) 0.96151(18) 0.0340(11) Uani 1 1 d . U . . .
H20 H 0.8955 0.3733 0.9903 0.041 Uiso 1 1 calc R U . . .
C21 C 0.8840(3) 0.4038(3) 0.92235(17) 0.0300(10) Uani 1 1 d . U . . .
C22 C 0.8466(3) 0.3908(2) 0.88079(17) 0.0265(10) Uani 1 1 d . U . . .
H22 H 0.8564 0.4191 0.8545 0.032 Uiso 1 1 calc R U . . .
C23 C 0.8032(4) 0.2661(3) 0.9984(2) 0.0654(18) Uani 1 1 d D U . . .
C24 C 0.9358(3) 0.4627(3) 0.9261(2) 0.0397(13) Uani 1 1 d . U . . .
C25 C 0.6946(3) 0.3920(2) 0.81607(16) 0.0251(10) Uani 1 1 d . U . . .
C26 C 0.6867(3) 0.4479(2) 0.84603(17) 0.0269(10) Uani 1 1 d . U . . .
H26 H 0.7143 0.4488 0.8744 0.032 Uiso 1 1 calc R U . . .
C27 C 0.6396(3) 0.5022(2) 0.83574(18) 0.0296(10) Uani 1 1 d . U . . .
C28 C 0.5991(3) 0.5042(2) 0.79460(18) 0.0297(11) Uani 1 1 d . U . . .
H28 H 0.5682 0.5422 0.7873 0.036 Uiso 1 1 calc R U . . .
C29 C 0.6050(3) 0.4491(3) 0.76422(18) 0.0300(10) Uani 1 1 d . U . . .
C30 C 0.6510(3) 0.3944(2) 0.77499(18) 0.0306(11) Uani 1 1 d . U . . .
H30 H 0.6533 0.3570 0.7539 0.037 Uiso 1 1 calc R U . . .
C31 C 0.6322(3) 0.5612(3) 0.86836(19) 0.0381(13) Uani 1 1 d . U . . .
C32 C 0.5654(3) 0.4499(3) 0.7183(2) 0.0401(13) Uani 1 1 d . U . . .
B1 B 0.7507(3) 0.3274(3) 0.82583(19) 0.0265(11) Uani 1 1 d . U . . .
C33A C 0.7408(9) -0.0631(7) 0.5427(6) 0.065(3) Uani 0.580(4) 1 d . U P A 1
H33A H 0.7353 -0.0953 0.5692 0.078 Uiso 0.580(4) 1 calc R U P A 1
H33B H 0.7561 -0.0901 0.5149 0.078 Uiso 0.580(4) 1 calc R U P A 1
C34A C 0.8028(8) -0.0128(10) 0.5544(5) 0.062(4) Uani 0.580(4) 1 d . U P A 1
H34A H 0.8494 -0.0379 0.5610 0.074 Uiso 0.580(4) 1 calc R U P A 1
H34B H 0.8117 0.0177 0.5273 0.074 Uiso 0.580(4) 1 calc R U P A 1
C35A C 0.8465(8) 0.0661(7) 0.6076(5) 0.052(3) Uani 0.580(4) 1 d . U P A 1
H35A H 0.8609 0.0988 0.5828 0.062 Uiso 0.580(4) 1 calc R U P A 1
H35B H 0.8893 0.0362 0.6149 0.062 Uiso 0.580(4) 1 calc R U P A 1
C36A C 0.8192(8) 0.1021(6) 0.6502(5) 0.055(3) Uani 0.580(4) 1 d D U P A 1
H36A H 0.7922 0.0695 0.6705 0.066 Uiso 0.580(4) 1 calc R U P A 1
H36B H 0.8622 0.1202 0.6680 0.066 Uiso 0.580(4) 1 calc R U P A 1
C37A C 0.7911(7) 0.2234(5) 0.6527(6) 0.069(3) Uani 0.580(4) 1 d D U P A 1
H37A H 0.8422 0.2343 0.6421 0.083 Uiso 0.580(4) 1 calc R U P A 1
H37B H 0.7894 0.2262 0.6873 0.083 Uiso 0.580(4) 1 calc R U P A 1
C38A C 0.7349(7) 0.2734(6) 0.6310(5) 0.068(3) Uani 0.580(4) 1 d D U P A 1
H38A H 0.7296 0.2639 0.5971 0.081 Uiso 0.580(4) 1 calc R U P A 1
H38B H 0.7528 0.3208 0.6347 0.081 Uiso 0.580(4) 1 calc R U P A 1
C39A C 0.5885(10) 0.3142(8) 0.6206(5) 0.074(4) Uani 0.580(4) 1 d D U P A 1
H39A H 0.5387 0.3185 0.6351 0.089 Uiso 0.580(4) 1 calc R U P A 1
H39B H 0.6100 0.3606 0.6188 0.089 Uiso 0.580(4) 1 calc R U P A 1
C40A C 0.5778(13) 0.2881(7) 0.5706(5) 0.087(4) Uani 0.580(4) 1 d D U P A 1
H40A H 0.5448 0.3190 0.5527 0.104 Uiso 0.580(4) 1 calc R U P A 1
H40B H 0.6262 0.2846 0.5542 0.104 Uiso 0.580(4) 1 calc R U P A 1
C41A C 0.5045(9) 0.2002(9) 0.5359(5) 0.105(4) Uani 0.580(4) 1 d D U P A 1
H41A H 0.4789 0.2404 0.5225 0.126 Uiso 0.580(4) 1 calc R U P A 1
H41B H 0.4653 0.1687 0.5472 0.126 Uiso 0.580(4) 1 calc R U P A 1
C42A C 0.5443(10) 0.1651(7) 0.4967(5) 0.094(4) Uani 0.580(4) 1 d D U P A 1
H42A H 0.5087 0.1512 0.4721 0.113 Uiso 0.580(4) 1 calc R U P A 1
H42B H 0.5818 0.1959 0.4826 0.113 Uiso 0.580(4) 1 calc R U P A 1
C43A C 0.6154(9) 0.0832(8) 0.4760(5) 0.093(4) Uani 0.580(4) 1 d D U P A 1
H43A H 0.6309 0.1216 0.4557 0.112 Uiso 0.580(4) 1 calc R U P A 1
H43B H 0.5817 0.0532 0.4579 0.112 Uiso 0.580(4) 1 calc R U P A 1
C44A C 0.6832(8) 0.0432(8) 0.4923(4) 0.086(4) Uani 0.580(4) 1 d D U P A 1
H44A H 0.7178 0.0738 0.5092 0.103 Uiso 0.580(4) 1 calc R U P A 1
H44B H 0.7097 0.0239 0.4649 0.103 Uiso 0.580(4) 1 calc R U P A 1
O1A O 0.7821(4) 0.0267(4) 0.5941(2) 0.0409(15) Uani 0.580(4) 1 d . U P A 1
O2A O 0.7702(5) 0.1579(4) 0.6375(4) 0.064(2) Uani 0.580(4) 1 d D U P A 1
O3A O 0.5449(7) 0.2230(5) 0.5760(4) 0.085(3) Uani 0.580(4) 1 d D U P A 1
O4A O 0.5787(7) 0.1080(5) 0.5160(3) 0.075(3) Uani 0.580(4) 1 d D U P A 1
S1A S 0.6522(2) -0.02530(18) 0.53090(15) 0.0591(10) Uani 0.580(4) 1 d . U P A 1
S2A S 0.6467(2) 0.26340(16) 0.65959(11) 0.0589(9) Uani 0.580(4) 1 d . U P A 1
C33B C 0.8369(15) 0.0890(14) 0.6199(10) 0.090(5) Uani 0.420(4) 1 d D U P A 2
H33C H 0.8423 0.0423 0.6327 0.108 Uiso 0.420(4) 1 calc R U P A 2
H33D H 0.8873 0.1026 0.6095 0.108 Uiso 0.420(4) 1 calc R U P A 2
C34B C 0.8211(14) 0.1334(13) 0.6620(9) 0.110(6) Uani 0.420(4) 1 d D U P A 2
H34C H 0.8288 0.1063 0.6908 0.133 Uiso 0.420(4) 1 calc R U P A 2
H34D H 0.8570 0.1718 0.6624 0.133 Uiso 0.420(4) 1 calc R U P A 2
C35B C 0.7620(11) 0.2306(8) 0.6607(10) 0.095(5) Uani 0.420(4) 1 d D U P A 2
H35C H 0.7957 0.2402 0.6340 0.114 Uiso 0.420(4) 1 calc R U P A 2
H35D H 0.7883 0.2437 0.6897 0.114 Uiso 0.420(4) 1 calc R U P A 2
C36B C 0.6934(10) 0.2746(9) 0.6558(6) 0.073(4) Uani 0.420(4) 1 d D U P A 2
H36C H 0.6600 0.2670 0.6828 0.088 Uiso 0.420(4) 1 calc R U P A 2
H36D H 0.7079 0.3234 0.6554 0.088 Uiso 0.420(4) 1 calc R U P A 2
C37B C 0.5975(12) 0.3036(9) 0.6002(8) 0.074(5) Uani 0.420(4) 1 d D U P A 2
H37C H 0.6185 0.3489 0.5925 0.089 Uiso 0.420(4) 1 calc R U P A 2
H37D H 0.5620 0.3092 0.6265 0.089 Uiso 0.420(4) 1 calc R U P A 2
C38B C 0.5570(15) 0.2734(12) 0.5570(7) 0.064(4) Uani 0.420(4) 1 d D U P A 2
H38C H 0.5943 0.2528 0.5358 0.077 Uiso 0.420(4) 1 calc R U P A 2
H38D H 0.5321 0.3109 0.5398 0.077 Uiso 0.420(4) 1 calc R U P A 2
C39B C 0.4760(9) 0.1749(8) 0.5160(5) 0.054(3) Uani 0.420(4) 1 d D U P A 2
H39C H 0.4316 0.1455 0.5198 0.065 Uiso 0.420(4) 1 calc R U P A 2
H39D H 0.4613 0.2123 0.4946 0.065 Uiso 0.420(4) 1 calc R U P A 2
C40B C 0.5331(12) 0.1324(8) 0.4899(6) 0.079(4) Uani 0.420(4) 1 d D U P A 2
H40C H 0.5130 0.1165 0.4595 0.094 Uiso 0.420(4) 1 calc R U P A 2
H40D H 0.5790 0.1590 0.4842 0.094 Uiso 0.420(4) 1 calc R U P A 2
C41B C 0.5846(13) 0.0278(8) 0.4911(5) 0.075(4) Uani 0.420(4) 1 d D U P A 2
H41C H 0.6305 0.0475 0.4775 0.090 Uiso 0.420(4) 1 calc R U P A 2
H41D H 0.5520 0.0124 0.4652 0.090 Uiso 0.420(4) 1 calc R U P A 2
C42B C 0.6034(14) -0.0319(8) 0.5236(6) 0.074(4) Uani 0.420(4) 1 d D U P A 2
H42C H 0.5586 -0.0436 0.5420 0.089 Uiso 0.420(4) 1 calc R U P A 2
H42D H 0.6164 -0.0721 0.5043 0.089 Uiso 0.420(4) 1 calc R U P A 2
C43B C 0.7345(14) -0.0329(12) 0.5365(9) 0.082(5) Uani 0.420(4) 1 d D U P A 2
H43C H 0.7428 -0.0068 0.5073 0.098 Uiso 0.420(4) 1 calc R U P A 2
H43D H 0.7385 -0.0822 0.5293 0.098 Uiso 0.420(4) 1 calc R U P A 2
C44B C 0.7923(13) -0.0127(13) 0.5736(8) 0.068(5) Uani 0.420(4) 1 d D U P A 2
H44C H 0.8420 -0.0305 0.5650 0.082 Uiso 0.420(4) 1 calc R U P A 2
H44D H 0.7783 -0.0311 0.6046 0.082 Uiso 0.420(4) 1 calc R U P A 2
O1B O 0.7477(7) 0.1601(7) 0.6620(4) 0.067(3) Uani 0.420(4) 1 d D U P A 2
O2B O 0.6552(8) 0.2578(5) 0.6131(4) 0.079(3) Uani 0.420(4) 1 d D U P A 2
O3B O 0.5470(7) 0.0774(7) 0.5197(5) 0.059(3) Uani 0.420(4) 1 d D U P A 2
O4B O 0.6633(9) -0.0181(7) 0.5549(5) 0.071(3) Uani 0.420(4) 1 d . U P A 2
S1B S 0.7928(3) 0.0796(2) 0.57457(19) 0.0725(16) Uani 0.420(4) 1 d . U P A 2
S2B S 0.4925(3) 0.2131(2) 0.57111(15) 0.0478(11) Uani 0.420(4) 1 d . U P A 2
F1 F 0.5626(3) 0.1914(3) 0.94305(15) 0.0973(16) Uani 1 1 d . U . . .
F2 F 0.4947(2) 0.2507(2) 0.89938(15) 0.0764(13) Uani 1 1 d D U . . .
F3 F 0.4936(3) 0.1407(2) 0.8984(2) 0.0964(17) Uani 1 1 d . U . . .
F4 F 0.74818(19) 0.07555(16) 0.75825(13) 0.0505(9) Uani 1 1 d . U . . .
F5 F 0.63633(19) 0.08702(17) 0.73371(11) 0.0505(8) Uani 1 1 d . U . . .
F6 F 0.6596(2) 0.02284(15) 0.79229(12) 0.0546(9) Uani 1 1 d . U . . .
F7 F 1.05348(15) 0.23213(15) 0.74878(11) 0.0397(7) Uani 1 1 d . U . . .
F8 F 0.99341(19) 0.1898(2) 0.80685(12) 0.0615(11) Uani 1 1 d . U . . .
F9 F 0.96986(19) 0.15609(15) 0.73720(14) 0.0544(9) Uani 1 1 d . U . . .
F10A F 0.8220(3) 0.4421(3) 0.6655(2) 0.0533(16) Uani 0.862(9) 1 d . U P B 1
F11A F 0.9018(5) 0.3776(3) 0.63399(16) 0.083(2) Uani 0.862(9) 1 d . U P B 1
F12A F 0.9347(3) 0.4573(3) 0.68048(19) 0.070(2) Uani 0.862(9) 1 d . U P B 1
F13A F 0.7897(13) 0.2005(5) 0.9901(7) 0.080(4) Uani 0.55(4) 1 d D U P C 1
F14A F 0.7389(6) 0.2926(12) 1.0187(4) 0.070(4) Uani 0.55(4) 1 d D U P C 1
F15A F 0.8560(17) 0.270(3) 1.0333(14) 0.061(6) Uani 0.55(4) 1 d . U P C 1
F10B F 0.9508(14) 0.4077(17) 0.6544(10) 0.050(6) Uani 0.138(9) 1 d . U P B 2
F11B F 0.840(2) 0.4618(15) 0.676(2) 0.069(8) Uani 0.138(9) 1 d D U P B 2
F12B F 0.8490(17) 0.3778(13) 0.6377(7) 0.050(6) Uani 0.138(9) 1 d D U P B 2
F13B F 0.8204(17) 0.2002(5) 0.9859(8) 0.079(5) Uani 0.45(4) 1 d D U P C 2
F14B F 0.7330(6) 0.2617(16) 1.0122(7) 0.085(4) Uani 0.45(4) 1 d D U P C 2
F15B F 0.8449(19) 0.277(3) 1.0348(16) 0.053(5) Uani 0.45(4) 1 d . U P C 2
F16 F 0.9668(2) 0.4804(2) 0.88566(13) 0.0685(12) Uani 1 1 d . U . . .
F17 F 0.9919(2) 0.4522(2) 0.95566(15) 0.0773(13) Uani 1 1 d . U . . .
F18 F 0.9024(2) 0.51863(19) 0.94142(19) 0.0869(15) Uani 1 1 d . U . . .
F19 F 0.6810(3) 0.5610(2) 0.90296(15) 0.0844(15) Uani 1 1 d . U . . .
F20 F 0.5661(2) 0.5626(2) 0.88936(16) 0.0760(13) Uani 1 1 d . U . . .
F21 F 0.6402(3) 0.62093(17) 0.84813(14) 0.0743(13) Uani 1 1 d . U . . .
F22 F 0.5224(3) 0.5042(2) 0.71252(16) 0.0925(16) Uani 1 1 d . U . . .
F23 F 0.5249(2) 0.3950(2) 0.71085(13) 0.0705(12) Uani 1 1 d . U . . .
F24 F 0.6120(2) 0.4525(2) 0.68201(12) 0.0628(10) Uani 1 1 d . U . . .
Cs1 Cs 0.61565(2) 0.09572(2) 0.62138(2) 0.03757(11) Uani 1 1 d . U . . .

loop_
_atom_site_aniso_label
_atom_site_aniso_U_11
_atom_site_aniso_U_22
_atom_site_aniso_U_33
_atom_site_aniso_U_23
_atom_site_aniso_U_13
_atom_site_aniso_U_12
C1 0.024(2) 0.030(2) 0.023(2) -0.0007(19) -0.0037(19) 0.0031(19)
C2 0.027(2) 0.035(3) 0.029(2) -0.007(2) -0.002(2) -0.001(2)
C3 0.025(2) 0.038(3) 0.030(2) -0.003(2) 0.000(2) -0.003(2)
C4 0.029(3) 0.031(2) 0.032(2) 0.001(2) -0.007(2) -0.006(2)
C5 0.027(2) 0.026(2) 0.026(2) 0.0022(19) -0.007(2) 0.0005(19)
C6 0.026(2) 0.027(2) 0.027(2) 0.003(2) -0.002(2) 0.0036(19)
C7 0.036(3) 0.053(4) 0.058(4) -0.017(3) 0.008(3) -0.011(3)
C8 0.038(3) 0.027(3) 0.040(3) -0.004(2) -0.005(2) 0.000(2)
C9 0.027(2) 0.023(2) 0.025(2) -0.0029(19) 0.000(2) -0.0006(18)
C10 0.030(3) 0.022(2) 0.029(2) 0.0043(19) 0.002(2) -0.0011(19)
C11 0.026(2) 0.025(2) 0.031(2) -0.0022(19) 0.003(2) 0.0009(19)
C12 0.029(3) 0.033(3) 0.028(2) -0.001(2) 0.004(2) -0.001(2)
C13 0.035(3) 0.024(2) 0.028(2) -0.0005(18) 0.003(2) -0.005(2)
C14 0.030(3) 0.024(2) 0.030(2) -0.0037(19) -0.002(2) 0.003(2)
C15 0.034(3) 0.035(3) 0.037(3) 0.003(2) 0.007(2) 0.004(2)
C16 0.038(3) 0.039(3) 0.038(3) 0.008(2) 0.007(2) 0.003(2)
C17 0.021(2) 0.024(2) 0.029(2) 0.001(2) 0.003(2) 0.0033(17)
C18 0.029(3) 0.033(3) 0.033(2) 0.007(2) -0.003(2) 0.000(2)
C19 0.034(3) 0.043(3) 0.033(3) 0.007(2) -0.006(2) -0.003(2)
C20 0.031(3) 0.041(3) 0.030(2) -0.002(2) -0.005(2) 0.004(2)
C21 0.029(2) 0.030(2) 0.031(2) -0.003(2) 0.000(2) 0.005(2)
C22 0.028(2) 0.022(2) 0.029(2) 0.0010(19) 0.004(2) 0.0040(18)
C23 0.067(4) 0.084(4) 0.045(4) 0.028(3) -0.016(3) -0.018(4)
C24 0.039(3) 0.037(3) 0.043(3) -0.004(2) -0.006(3) -0.003(2)
C25 0.023(2) 0.025(2) 0.027(2) 0.0013(18) 0.0027(19) 0.0018(18)
C26 0.026(2) 0.027(2) 0.028(2) 0.0058(19) 0.002(2) 0.0022(19)
C27 0.027(3) 0.025(2) 0.036(3) 0.003(2) 0.006(2) -0.0004(19)
C28 0.023(3) 0.027(2) 0.039(3) 0.007(2) 0.002(2) 0.0016(19)
C29 0.023(2) 0.033(3) 0.034(2) 0.008(2) -0.001(2) -0.001(2)
C30 0.028(3) 0.029(3) 0.035(3) 0.001(2) 0.000(2) -0.001(2)
C31 0.046(3) 0.028(3) 0.041(3) 0.003(2) 0.002(2) 0.010(2)
C32 0.036(3) 0.038(3) 0.046(3) 0.003(3) -0.006(3) 0.001(2)
B1 0.026(3) 0.028(3) 0.025(2) -0.002(2) 0.004(2) 0.003(2)
C33A 0.073(7) 0.052(7) 0.072(8) -0.022(6) 0.011(6) -0.001(5)
C34A 0.052(6) 0.075(8) 0.058(8) -0.007(7) 0.020(6) -0.008(5)
C35A 0.050(6) 0.056(8) 0.049(6) 0.008(5) 0.001(5) -0.002(5)
C36A 0.046(5) 0.063(6) 0.055(6) -0.021(6) -0.030(4) 0.008(5)
C37A 0.060(6) 0.074(6) 0.072(8) -0.021(6) 0.009(7) -0.018(5)
C38A 0.078(7) 0.043(5) 0.082(9) 0.001(6) 0.035(6) -0.018(5)
C39A 0.106(8) 0.040(6) 0.077(8) -0.015(6) 0.019(7) 0.037(6)
C40A 0.119(13) 0.069(8) 0.072(8) 0.010(7) 0.010(8) 0.035(7)
C41A 0.111(10) 0.130(10) 0.075(8) -0.002(7) -0.054(7) 0.053(7)
C42A 0.120(8) 0.087(7) 0.075(6) 0.015(5) -0.029(6) 0.015(7)
C43A 0.153(11) 0.079(8) 0.047(5) -0.005(6) -0.014(7) -0.008(7)
C44A 0.131(10) 0.092(9) 0.034(6) -0.003(5) 0.009(6) -0.012(7)
O1A 0.042(4) 0.038(4) 0.043(4) 0.007(3) 0.005(3) -0.004(3)
O2A 0.051(5) 0.069(5) 0.072(6) -0.015(5) -0.019(4) 0.000(4)
O3A 0.085(7) 0.070(5) 0.101(6) -0.004(4) -0.051(6) 0.027(5)
O4A 0.115(8) 0.062(6) 0.048(4) 0.006(4) -0.048(5) 0.008(5)
S1A 0.069(2) 0.0526(19) 0.056(2) -0.0168(16) -0.008(2) -0.0077(17)
S2A 0.074(2) 0.0484(17) 0.0539(18) -0.0103(14) 0.0156(17) -0.0045(16)
C33B 0.055(7) 0.081(12) 0.132(12) -0.013(10) -0.008(9) 0.018(9)
C34B 0.055(8) 0.178(14) 0.099(11) -0.025(11) -0.033(10) 0.021(10)
C35B 0.092(11) 0.105(8) 0.089(12) -0.017(9) -0.035(10) -0.040(6)
C36B 0.067(9) 0.075(6) 0.078(10) -0.033(6) 0.003(8) -0.051(6)
C37B 0.109(11) 0.036(7) 0.078(12) -0.025(9) -0.007(10) 0.003(7)
C38B 0.066(10) 0.048(8) 0.077(11) 0.007(7) -0.004(7) -0.007(7)
C39B 0.068(9) 0.055(7) 0.039(6) 0.020(5) -0.002(6) -0.027(5)
C40B 0.121(12) 0.058(8) 0.057(7) -0.004(6) -0.011(8) -0.008(9)
C41B 0.122(12) 0.062(8) 0.042(7) -0.017(6) -0.016(8) -0.003(8)
C42B 0.116(11) 0.044(7) 0.063(8) -0.015(6) -0.025(10) -0.019(8)
C43B 0.101(9) 0.068(10) 0.077(11) -0.020(9) -0.003(8) 0.033(9)
C44B 0.082(9) 0.053(7) 0.069(12) 0.009(9) 0.007(9) 0.017(8)
O1B 0.043(6) 0.104(7) 0.053(7) -0.029(6) -0.012(5) -0.001(5)
O2B 0.153(10) 0.040(4) 0.043(5) -0.029(4) -0.039(6) 0.022(5)
O3B 0.062(7) 0.066(7) 0.050(5) -0.008(5) -0.021(5) -0.005(5)
O4B 0.097(8) 0.057(6) 0.058(7) -0.019(5) -0.010(6) 0.019(6)
S1B 0.087(3) 0.051(3) 0.079(3) 0.009(2) 0.037(3) 0.004(2)
S2B 0.053(3) 0.044(2) 0.046(2) 0.0077(17) 0.005(2) 0.0057(18)
F1 0.090(3) 0.152(5) 0.049(2) 0.017(3) 0.024(2) 0.010(3)
F2 0.066(3) 0.077(3) 0.086(3) 0.024(2) 0.045(2) 0.027(2)
F3 0.078(3) 0.072(3) 0.140(4) -0.017(3) 0.063(3) -0.027(2)
F4 0.0429(18) 0.0430(18) 0.065(2) -0.0224(17) 0.0017(17) 0.0064(15)
F5 0.061(2) 0.050(2) 0.0408(16) -0.0158(14) -0.0214(15) 0.0143(16)
F6 0.079(3) 0.0250(16) 0.060(2) -0.0004(15) 0.003(2) -0.0028(17)
F7 0.0260(15) 0.0427(18) 0.0503(18) -0.0022(15) 0.0097(14) 0.0038(13)
F8 0.051(2) 0.083(3) 0.050(2) 0.0313(19) 0.0180(17) 0.036(2)
F9 0.0456(19) 0.0280(16) 0.090(3) -0.0088(17) 0.0043(19) 0.0046(14)
F10A 0.043(2) 0.063(3) 0.054(3) 0.030(3) 0.000(2) 0.000(2)
F11A 0.147(6) 0.065(3) 0.039(2) 0.011(2) 0.032(3) 0.034(4)
F12A 0.057(3) 0.065(3) 0.089(4) 0.049(3) -0.021(3) -0.034(2)
F13A 0.101(9) 0.080(5) 0.060(6) 0.033(4) -0.025(6) -0.061(5)
F14A 0.051(5) 0.108(8) 0.051(5) 0.036(5) 0.004(3) -0.038(4)
F15A 0.071(11) 0.075(13) 0.038(8) 0.016(7) -0.022(9) -0.015(10)
F10B 0.044(7) 0.062(11) 0.045(9) 0.025(8) 0.002(6) -0.013(7)
F11B 0.095(17) 0.030(12) 0.082(18) 0.028(9) 0.025(16) 0.015(12)
F12B 0.053(9) 0.059(9) 0.038(7) 0.023(7) -0.006(8) -0.007(8)
F13B 0.106(13) 0.064(5) 0.066(8) 0.045(5) -0.028(9) -0.052(6)
F14B 0.069(5) 0.103(9) 0.083(7) 0.044(7) -0.010(5) -0.054(5)
F15B 0.049(8) 0.076(11) 0.033(6) 0.024(6) 0.001(5) 0.002(7)
F16 0.075(3) 0.078(3) 0.053(2) -0.007(2) 0.010(2) -0.047(2)
F17 0.077(3) 0.069(3) 0.086(3) 0.017(2) -0.045(2) -0.037(2)
F18 0.077(3) 0.036(2) 0.147(4) -0.032(2) 0.034(3) -0.0130(19)
F19 0.102(3) 0.063(3) 0.088(3) -0.046(2) -0.049(3) 0.046(2)
F20 0.065(3) 0.076(3) 0.087(3) -0.035(2) 0.040(2) -0.003(2)
F21 0.130(4) 0.0245(16) 0.068(3) 0.0007(17) 0.026(3) 0.008(2)
F22 0.111(3) 0.087(3) 0.080(3) -0.018(2) -0.057(3) 0.055(3)
F23 0.081(3) 0.078(3) 0.053(2) 0.020(2) -0.026(2) -0.043(2)
F24 0.062(2) 0.086(3) 0.0398(19) 0.0179(19) -0.0073(18) -0.021(2)
Cs1 0.0471(2) 0.03159(16) 0.03398(17) 0.00069(15) -0.00881(16) 0.00002(16)

loop_
_atom_type_symbol
_atom_type_description
_atom_type_scat_dispersion_real
_atom_type_scat_dispersion_imag
_atom_type_scat_source
C C 0.0033 0.0016 'International Tables Vol C Tables 4.2.6.8 and 6.1.1.4'
H H 0.0000 0.0000 'International Tables Vol C Tables 4.2.6.8 and 6.1.1.4'
B B 0.0013 0.0007 'International Tables Vol C Tables 4.2.6.8 and 6.1.1.4'
O O 0.0106 0.0060 'International Tables Vol C Tables 4.2.6.8 and 6.1.1.4'
F F 0.0171 0.0103 'International Tables Vol C Tables 4.2.6.8 and 6.1.1.4'
S S 0.1246 0.1234 'International Tables Vol C Tables 4.2.6.8 and 6.1.1.4'
Cs Cs -0.3680 2.1192 'International Tables Vol C Tables 4.2.6.8 and 6.1.1.4'

loop_
_geom_angle_atom_site_label_1
_geom_angle_atom_site_label_2
_geom_angle_atom_site_label_3
_geom_angle
_geom_angle_site_symmetry_1
_geom_angle_site_symmetry_3
C2 C1 C6 114.9(4) . .
C2 C1 B1 119.5(4) . .
C6 C1 B1 125.6(4) . .
C3 C2 C1 123.0(5) . .
C3 C2 H2 118.5 . .
C1 C2 H2 118.5 . .
C4 C3 C2 120.6(5) . .
C4 C3 C7 119.5(5) . .
C2 C3 C7 119.8(5) . .
C5 C4 C3 117.8(5) . .
C5 C4 H4 121.1 . .
C3 C4 H4 121.1 . .
C4 C5 C6 121.2(5) . .
C4 C5 C8 118.4(4) . .
C6 C5 C8 120.4(5) . .
C5 C6 C1 122.5(5) . .
C5 C6 H6 118.8 . .
C1 C6 H6 118.8 . .
F2 C7 F3 110.3(5) . .
F2 C7 F1 104.6(5) . .
F3 C7 F1 100.4(6) . .
F2 C7 C3 113.1(5) . .
F3 C7 C3 114.7(5) . .
F1 C7 C3 112.6(5) . .
F6 C8 F4 106.2(4) . .
F6 C8 F5 105.7(4) . .
F4 C8 F5 105.6(4) . .
F6 C8 C5 113.5(5) . .
F4 C8 C5 113.3(4) . .
F5 C8 C5 112.0(4) . .
C14 C9 C10 115.4(4) . .
C14 C9 B1 125.4(4) . .
C10 C9 B1 119.2(4) . .
C11 C10 C9 122.7(4) . .
C11 C10 H10 118.7 . .
C9 C10 H10 118.7 . .
C10 C11 C12 120.8(4) . .
C10 C11 C15 120.6(4) . .
C12 C11 C15 118.6(4) . .
C11 C12 C13 118.0(4) . .
C11 C12 H12 121.0 . .
C13 C12 H12 121.0 . .
C12 C13 C14 121.2(4) . .
C12 C13 C16 118.6(5) . .
C14 C13 C16 120.2(5) . .
C13 C14 C9 121.9(4) . .
C13 C14 H14 119.1 . .
C9 C14 H14 119.1 . .
F7 C15 F8 107.0(4) . .
F7 C15 F9 105.9(4) . .
F8 C15 F9 105.5(4) . .
F7 C15 C11 112.5(4) . .
F8 C15 C11 113.4(4) . .
F9 C15 C11 111.9(4) . .
F10B C16 F11B 124(2) . .
F11A C16 F10A 105.7(6) . .
F11A C16 F12A 106.9(6) . .
F10A C16 F12A 102.8(5) . .
F10B C16 F12B 96.3(19) . .
F11B C16 F12B 95(3) . .
F10B C16 C13 112.8(12) . .
F11A C16 C13 113.8(5) . .
F11B C16 C13 115(2) . .
F10A C16 C13 113.7(5) . .
F12A C16 C13 113.0(5) . .
F12B C16 C13 106.8(12) . .
C18 C17 C22 115.3(4) . .
C18 C17 B1 125.1(4) . .
C22 C17 B1 119.6(4) . .
C17 C18 C19 122.3(5) . .
C17 C18 H18 118.9 . .
C19 C18 H18 118.9 . .
C20 C19 C18 121.0(5) . .
C20 C19 C23 121.4(5) . .
C18 C19 C23 117.5(5) . .
C19 C20 C21 118.1(5) . .
C19 C20 H20 120.9 . .
C21 C20 H20 120.9 . .
C20 C21 C22 120.4(5) . .
C20 C21 C24 118.9(5) . .
C22 C21 C24 120.6(5) . .
C21 C22 C17 122.8(5) . .
C21 C22 H22 118.6 . .
C17 C22 H22 118.6 . .
F15B C23 F14B 109(2) . .
F15B C23 F13B 103(3) . .
F14B C23 F13B 103.4(10) . .
F13A C23 F15A 108(2) . .
F13A C23 F14A 106.5(8) . .
F15A C23 F14A 104.5(17) . .
F15B C23 C19 114(2) . .
F14B C23 C19 118.7(9) . .
F13A C23 C19 117.5(10) . .
F13B C23 C19 107.0(10) . .
F15A C23 C19 112.3(19) . .
F14A C23 C19 107.0(7) . .
F18 C24 F16 105.2(5) . .
F18 C24 F17 105.3(5) . .
F16 C24 F17 105.9(5) . .
F18 C24 C21 112.4(5) . .
F16 C24 C21 113.6(5) . .
F17 C24 C21 113.6(5) . .
C26 C25 C30 115.3(4) . .
C26 C25 B1 124.2(4) . .
C30 C25 B1 120.5(4) . .
C27 C26 C25 122.1(5) . .
C27 C26 H26 118.9 . .
C25 C26 H26 118.9 . .
C28 C27 C26 121.4(5) . .
C28 C27 C31 117.6(4) . .
C26 C27 C31 121.0(5) . .
C27 C28 C29 117.9(4) . .
C27 C28 H28 121.0 . .
C29 C28 H28 121.0 . .
C30 C29 C28 120.5(5) . .
C30 C29 C32 119.1(5) . .
C28 C29 C32 120.3(5) . .
C29 C30 C25 122.7(5) . .
C29 C30 H30 118.7 . .
C25 C30 H30 118.7 . .
F21 C31 F19 105.0(5) . .
F21 C31 F20 106.1(5) . .
F19 C31 F20 104.8(5) . .
F21 C31 C27 113.9(5) . .
F19 C31 C27 114.0(4) . .
F20 C31 C27 112.2(5) . .
F23 C32 F22 108.2(5) . .
F23 C32 F24 104.7(5) . .
F22 C32 F24 103.9(5) . .
F23 C32 C29 113.3(5) . .
F22 C32 C29 113.3(5) . .
F24 C32 C29 112.6(4) . .
C1 B1 C25 107.3(4) . .
C1 B1 C9 112.1(4) . .
C25 B1 C9 111.0(4) . .
C1 B1 C17 110.2(4) . .
C25 B1 C17 110.5(4) . .
C9 B1 C17 105.7(4) . .
C34A C33A S1A 115.1(11) . .
C34A C33A H33A 108.5 . .
S1A C33A H33A 108.5 . .
C34A C33A H33B 108.5 . .
S1A C33A H33B 108.5 . .
H33A C33A H33B 107.5 . .
O1A C34A C33A 109.6(11) . .
O1A C34A H34A 109.8 . .
C33A C34A H34A 109.8 . .
O1A C34A H34B 109.8 . .
C33A C34A H34B 109.8 . .
H34A C34A H34B 108.2 . .
O1A C35A C36A 102.0(10) . .
O1A C35A H35A 111.4 . .
C36A C35A H35A 111.4 . .
O1A C35A H35B 111.4 . .
C36A C35A H35B 111.4 . .
H35A C35A H35B 109.2 . .
O2A C36A C35A 110.7(10) . .
O2A C36A Cs1 51.5(6) . .
C35A C36A Cs1 97.2(7) . .
O2A C36A H36A 109.5 . .
C35A C36A H36A 109.5 . .
Cs1 C36A H36A 68.2 . .
O2A C36A H36B 109.5 . .
C35A C36A H36B 109.5 . .
Cs1 C36A H36B 152.2 . .
H36A C36A H36B 108.1 . .
O2A C37A C38A 106.3(10) . .
O2A C37A H37A 110.5 . .
C38A C37A H37A 110.5 . .
O2A C37A H37B 110.5 . .
C38A C37A H37B 110.5 . .
H37A C37A H37B 108.7 . .
C37A C38A S2A 109.1(9) . .
C37A C38A H38A 109.9 . .
S2A C38A H38A 109.9 . .
C37A C38A H38B 109.9 . .
S2A C38A H38B 109.9 . .
H38A C38A H38B 108.3 . .
C40A C39A S2A 117.4(11) . .
C40A C39A H39A 107.9 . .
S2A C39A H39A 107.9 . .
C40A C39A H39B 107.9 . .
S2A C39A H39B 107.9 . .
H39A C39A H39B 107.2 . .
O3A C40A C39A 104.6(12) . .
O3A C40A H40A 110.8 . .
C39A C40A H40A 110.8 . .
O3A C40A H40B 110.8 . .
C39A C40A H40B 110.8 . .
H40A C40A H40B 108.9 . .
O3A C41A C42A 120.1(13) . .
O3A C41A Cs1 51.6(6) . .
C42A C41A Cs1 89.0(8) . .
O3A C41A H41A 107.3 . .
C42A C41A H41A 107.3 . .
Cs1 C41A H41A 158.7 . .
O3A C41A H41B 107.3 . .
C42A C41A H41B 107.3 . .
Cs1 C41A H41B 80.2 . .
H41A C41A H41B 106.9 . .
O4A C42A C41A 106.5(12) . .
O4A C42A H42A 110.4 . .
C41A C42A H42A 110.4 . .
O4A C42A H42B 110.4 . .
C41A C42A H42B 110.4 . .
H42A C42A H42B 108.6 . .
O4A C43A C44A 107.8(11) . .
O4A C43A H43A 110.1 . .
C44A C43A H43A 110.1 . .
O4A C43A H43B 110.1 . .
C44A C43A H43B 110.1 . .
H43A C43A H43B 108.5 . .
C43A C44A S1A 108.5(10) . .
C43A C44A H44A 110.0 . .
S1A C44A H44A 110.0 . .
C43A C44A H44B 110.0 . .
S1A C44A H44B 110.0 . .
H44A C44A H44B 108.4 . .
C34A O1A C35A 107.1(9) . .
C34A O1A Cs1 129.3(7) . .
C35A O1A Cs1 115.8(7) . .
C37A O2A C36A 116.7(9) . .
C37A O2A Cs1 130.5(7) . .
C36A O2A Cs1 106.8(7) . .
C40A O3A C41A 114.1(13) . .
C40A O3A Cs1 127.0(10) . .
C41A O3A Cs1 107.1(8) . .
C42A O4A C43A 99.5(10) . .
C42A O4A Cs1 123.0(8) . .
C43A O4A Cs1 131.5(8) . .
C33A S1A C44A 98.4(8) . .
C33A S1A Cs1 107.6(5) . .
C44A S1A Cs1 90.3(4) . .
C38A S2A C39A 99.7(7) . .
C38A S2A Cs1 95.8(4) . .
C39A S2A Cs1 103.2(5) . .
C34B C33B S1B 130.2(19) . .
C34B C33B H33C 104.7 . .
S1B C33B H33C 104.7 . .
C34B C33B H33D 104.7 . .
S1B C33B H33D 104.7 . .
H33C C33B H33D 105.7 . .
O1B C34B C33B 112.7(19) . .
O1B C34B H34C 109.0 . .
C33B C34B H34C 109.0 . .
O1B C34B H34D 109.0 . .
C33B C34B H34D 109.0 . .
H34C C34B H34D 107.8 . .
O1B C35B C36B 114.5(16) . .
O1B C35B Cs1 38.5(8) . .
C36B C35B Cs1 79.0(10) . .
O1B C35B H35C 108.6 . .
C36B C35B H35C 108.6 . .
Cs1 C35B H35C 108.7 . .
O1B C35B H35D 108.6 . .
C36B C35B H35D 108.6 . .
Cs1 C35B H35D 137.8 . .
H35C C35B H35D 107.6 . .
O2B C36B C35B 109.7(16) . .
O2B C36B Cs1 53.8(8) . .
C35B C36B Cs1 78.6(10) . .
O2B C36B H36C 109.7 . .
C35B C36B H36C 109.7 . .
Cs1 C36B H36C 81.0 . .
O2B C36B H36D 109.7 . .
C35B C36B H36D 109.7 . .
Cs1 C36B H36D 163.5 . .
H36C C36B H36D 108.2 . .
O2B C37B C38B 108.0(15) . .
O2B C37B H37C 110.1 . .
C38B C37B H37C 110.1 . .
O2B C37B H37D 110.1 . .
C38B C37B H37D 110.1 . .
H37C C37B H37D 108.4 . .
C37B C38B S2B 113.3(16) . .
C37B C38B H38C 108.9 . .
S2B C38B H38C 108.9 . .
C37B C38B H38D 108.9 . .
S2B C38B H38D 108.9 . .
H38C C38B H38D 107.7 . .
C40B C39B S2B 123.8(13) . .
C40B C39B H39C 106.4 . .
S2B C39B H39C 106.4 . .
C40B C39B H39D 106.4 . .
S2B C39B H39D 106.4 . .
H39C C39B H39D 106.5 . .
O3B C40B C39B 104.1(13) . .
O3B C40B H40C 110.9 . .
C39B C40B H40C 110.9 . .
O3B C40B H40D 110.9 . .
C39B C40B H40D 110.9 . .
H40C C40B H40D 109.0 . .
O3B C41B C42B 105.9(14) . .
O3B C41B H41C 110.6 . .
C42B C41B H41C 110.6 . .
O3B C41B H41D 110.6 . .
C42B C41B H41D 110.6 . .
H41C C41B H41D 108.7 . .
O4B C42B C41B 113.8(16) . .
O4B C42B Cs1 50.4(8) . .
C41B C42B Cs1 87.5(9) . .
O4B C42B H42C 108.8 . .
C41B C42B H42C 108.8 . .
Cs1 C42B H42C 78.8 . .
O4B C42B H42D 108.8 . .
C41B C42B H42D 108.8 . .
Cs1 C42B H42D 158.5 . .
H42C C42B H42D 107.7 . .
O4B C43B C44B 108(2) . .
O4B C43B H43C 110.2 . .
C44B C43B H43C 110.2 . .
O4B C43B H43D 110.2 . .
C44B C43B H43D 110.2 . .
H43C C43B H43D 108.5 . .
C43B C44B S1B 105.8(16) . .
C43B C44B H44C 110.6 . .
S1B C44B H44C 110.6 . .
C43B C44B H44D 110.6 . .
S1B C44B H44D 110.6 . .
H44C C44B H44D 108.7 . .
C35B O1B C34B 101.0(14) . .
C35B O1B Cs1 124.1(11) . .
C34B O1B Cs1 126.6(12) . .
C37B O2B C36B 115.1(12) . .
C37B O2B Cs1 118.3(11) . .
C36B O2B Cs1 105.4(9) . .
C40B O3B C41B 104.9(12) . .
C40B O3B Cs1 122.8(11) . .
C41B O3B Cs1 114.4(9) . .
C43B O4B C42B 114.2(17) . .
C43B O4B Cs1 129.5(12) . .
C42B O4B Cs1 108.5(11) . .
C33B S1B C44B 97.8(13) . .
C33B S1B Cs1 98.0(11) . .
C44B S1B Cs1 95.3(8) . .
C38B S2B C39B 101.4(8) . .
C38B S2B Cs1 97.0(9) . .
C39B S2B Cs1 101.2(5) . .
C8 F5 Cs1 153.0(3) . .
C15 F8 Cs1 141.0(3) . 6_657
C16 F10A Cs1 103.5(4) . 8_765
C16 F12A Cs1 109.8(3) . 8_765
C16 F11B Cs1 119(3) . 8_765
C31 F20 Cs1 146.6(4) . 3_656
O1B Cs1 O4B 109.5(4) . .
O2A Cs1 O3A 96.7(3) . .
O2A Cs1 O4A 108.0(3) . .
O3A Cs1 O4A 55.9(3) . .
O1B Cs1 F11B 87.6(6) . 8_755
O4B Cs1 F11B 68.2(10) . 8_755
O1B Cs1 O3B 136.6(4) . .
O4B Cs1 O3B 57.2(4) . .
F11B Cs1 O3B 117.1(8) 8_755 .
O1B Cs1 F5 62.4(3) . .
O4B Cs1 F5 123.1(3) . .
O2A Cs1 F5 76.6(2) . .
O3A Cs1 F5 120.4(2) . .
O4A Cs1 F5 174.0(2) . .
F11B Cs1 F5 55.7(9) 8_755 .
O3B Cs1 F5 161.1(3) . .
O1B Cs1 O2B 55.4(4) . .
O4B Cs1 O2B 127.2(4) . .
F11B Cs1 O2B 142.3(6) 8_755 .
O3B Cs1 O2B 97.4(3) . .
F5 Cs1 O2B 95.63(18) . .
O2A Cs1 F12A 119.6(2) . 8_755
O3A Cs1 F12A 139.6(3) . 8_755
O4A Cs1 F12A 120.0(2) . 8_755
F5 Cs1 F12A 58.92(13) . 8_755
O1B Cs1 F20 155.7(3) . 3_646
O4B Cs1 F20 94.4(3) . 3_646
O2A Cs1 F20 167.21(18) . 3_646
O3A Cs1 F20 73.5(2) . 3_646
O4A Cs1 F20 73.5(3) . 3_646
F11B Cs1 F20 97.5(5) 8_755 3_646
O3B Cs1 F20 61.0(3) . 3_646
F5 Cs1 F20 101.13(10) . 3_646
O2B Cs1 F20 113.3(3) . 3_646
F12A Cs1 F20 67.79(11) 8_755 3_646
O2A Cs1 O1A 52.5(2) . .
O3A Cs1 O1A 126.3(3) . .
O4A Cs1 O1A 89.8(3) . .
F5 Cs1 O1A 96.08(13) . .
F12A Cs1 O1A 91.84(13) 8_755 .
F20 Cs1 O1A 140.10(15) 3_646 .

loop_
_geom_bond_atom_site_label_1
_geom_bond_atom_site_label_2
_geom_bond_distance
_geom_bond_site_symmetry_2
C1 C2 1.394(7) .
C1 C6 1.399(6) .
C1 B1 1.638(7) .
C2 C3 1.385(7) .
C2 H2 0.9500 .
C3 C4 1.384(7) .
C3 C7 1.492(8) .
C4 C5 1.375(7) .
C4 H4 0.9500 .
C5 C6 1.386(7) .
C5 C8 1.492(7) .
C6 H6 0.9500 .
C7 F2 1.311(6) .
C7 F3 1.314(7) .
C7 F1 1.339(8) .
C8 F6 1.328(6) .
C8 F4 1.338(6) .
C8 F5 1.350(6) .
C9 C14 1.405(7) .
C9 C10 1.409(6) .
C9 B1 1.646(7) .
C10 C11 1.381(7) .
C10 H10 0.9500 .
C11 C12 1.386(7) .
C11 C15 1.491(7) .
C12 C13 1.388(7) .
C12 H12 0.9500 .
C13 C14 1.393(7) .
C13 C16 1.487(7) .
C14 H14 0.9500 .
C15 F7 1.333(6) .
C15 F8 1.337(6) .
C15 F9 1.350(6) .
C16 F10B 1.31(3) .
C16 F11A 1.315(7) .
C16 F11B 1.332(10) .
C16 F10A 1.336(7) .
C16 F12A 1.340(7) .
C16 F12B 1.346(10) .
C17 C18 1.389(7) .
C17 C22 1.406(6) .
C17 B1 1.648(7) .
C18 C19 1.398(7) .
C18 H18 0.9500 .
C19 C20 1.381(7) .
C19 C23 1.491(8) .
C20 C21 1.383(7) .
C20 H20 0.9500 .
C21 C22 1.388(7) .
C21 C24 1.487(7) .
C22 H22 0.9500 .
C23 F15B 1.30(4) .
C23 F14B 1.323(9) .
C23 F13A 1.328(9) .
C23 F13B 1.375(9) .
C23 F15A 1.38(3) .
C23 F14A 1.392(8) .
C24 F18 1.323(6) .
C24 F16 1.329(7) .
C24 F17 1.330(7) .
C25 C26 1.396(6) .
C25 C30 1.412(7) .
C25 B1 1.643(7) .
C26 C27 1.392(7) .
C26 H26 0.9500 .
C27 C28 1.383(7) .
C27 C31 1.489(7) .
C28 C29 1.390(7) .
C28 H28 0.9500 .
C29 C30 1.388(7) .
C29 C32 1.493(7) .
C30 H30 0.9500 .
C31 F21 1.313(6) .
C31 F19 1.322(7) .
C31 F20 1.330(7) .
C32 F23 1.316(6) .
C32 F22 1.325(6) .
C32 F24 1.333(7) .
C33A C34A 1.52(2) .
C33A S1A 1.789(17) .
C33A H33A 0.9900 .
C33A H33B 0.9900 .
C34A O1A 1.423(16) .
C34A H34A 0.9900 .
C34A H34B 0.9900 .
C35A O1A 1.443(16) .
C35A C36A 1.489(17) .
C35A H35A 0.9900 .
C35A H35B 0.9900 .
C36A O2A 1.449(9) .
C36A Cs1 3.753(12) .
C36A H36A 0.9900 .
C36A H36B 0.9900 .
C37A O2A 1.406(9) .
C37A C38A 1.537(9) .
C37A H37A 0.9900 .
C37A H37B 0.9900 .
C38A S2A 1.795(12) .
C38A H38A 0.9900 .
C38A H38B 0.9900 .
C39A C40A 1.527(9) .
C39A S2A 1.824(15) .
C39A H39A 0.9900 .
C39A H39B 0.9900 .
C40A O3A 1.414(9) .
C40A H40A 0.9900 .
C40A H40B 0.9900 .
C41A O3A 1.428(9) .
C41A C42A 1.497(10) .
C41A Cs1 3.759(13) .
C41A H41A 0.9900 .
C41A H41B 0.9900 .
C42A O4A 1.391(9) .
C42A H42A 0.9900 .
C42A H42B 0.9900 .
C43A O4A 1.405(18) .
C43A C44A 1.521(9) .
C43A H43A 0.9900 .
C43A H43B 0.9900 .
C44A S1A 1.824(14) .
C44A H44A 0.9900 .
C44A H44B 0.9900 .
O1A Cs1 3.374(7) .
O2A Cs1 3.068(9) .
O3A Cs1 3.083(9) .
O4A Cs1 3.092(9) .
S1A Cs1 3.568(4) .
S2A Cs1 3.505(3) .
C33B C34B 1.512(10) .
C33B S1B 1.53(3) .
C33B H33C 0.9900 .
C33B H33D 0.9900 .
C34B O1B 1.42(2) .
C34B H34C 0.9900 .
C34B H34D 0.9900 .
C35B O1B 1.406(10) .
C35B C36B 1.510(10) .
C35B Cs1 3.893(19) .
C35B H35C 0.9900 .
C35B H35D 0.9900 .
C36B O2B 1.438(9) .
C36B Cs1 3.898(16) .
C36B H36C 0.9900 .
C36B H36D 0.9900 .
C37B O2B 1.420(10) .
C37B C38B 1.550(10) .
C37B H37C 0.9900 .
C37B H37D 0.9900 .
C38B S2B 1.70(2) .
C38B H38C 0.9900 .
C38B H38D 0.9900 .
C39B C40B 1.517(10) .
C39B S2B 1.769(16) .
C39B H39C 0.9900 .
C39B H39D 0.9900 .
C40B O3B 1.397(10) .
C40B H40C 0.9900 .
C40B H40D 0.9900 .
C41B O3B 1.44(2) .
C41B C42B 1.530(10) .
C41B H41C 0.9900 .
C41B H41D 0.9900 .
C42B O4B 1.43(2) .
C42B Cs1 3.755(18) .
C42B H42C 0.9900 .
C42B H42D 0.9900 .
C43B O4B 1.41(3) .
C43B C44B 1.535(10) .
C43B H43C 0.9900 .
C43B H43D 0.9900 .
C44B S1B 1.81(3) .
C44B H44C 0.9900 .
C44B H44D 0.9900 .
O1B Cs1 2.927(12) .
O2B Cs1 3.262(11) .
O3B Cs1 3.175(12) .
O4B Cs1 3.050(13) .
S1B Cs1 3.468(5) .
S2B Cs1 3.500(4) .
F5 Cs1 3.235(3) .
F8 Cs1 3.525(3) 6_657
F10A Cs1 3.448(7) 8_765
F12A Cs1 3.319(4) 8_765
F11B Cs1 3.15(4) 8_765
F20 Cs1 3.345(4) 3_656
Cs1 F11B 3.15(4) 8_755
Cs1 F12A 3.319(4) 8_755
Cs1 F20 3.345(4) 3_646

loop_
_geom_torsion_atom_site_label_1
_geom_torsion_atom_site_label_2
_geom_torsion_atom_site_label_3
_geom_torsion_atom_site_label_4
_geom_torsion
_geom_torsion_site_symmetry_4
C6 C1 C2 C3 3.0(7) .
B1 C1 C2 C3 -176.5(5) .
C1 C2 C3 C4 -1.6(8) .
C1 C2 C3 C7 175.5(5) .
C2 C3 C4 C5 -1.2(7) .
C7 C3 C4 C5 -178.4(5) .
C3 C4 C5 C6 2.4(7) .
C3 C4 C5 C8 -174.8(5) .
C4 C5 C6 C1 -0.9(7) .
C8 C5 C6 C1 176.3(4) .
C2 C1 C6 C5 -1.8(7) .
B1 C1 C6 C5 177.7(4) .
C4 C3 C7 F2 -136.6(5) .
C2 C3 C7 F2 46.2(7) .
C4 C3 C7 F3 -8.9(8) .
C2 C3 C7 F3 173.9(5) .
C4 C3 C7 F1 105.1(6) .
C2 C3 C7 F1 -72.1(7) .
C4 C5 C8 F6 -31.9(7) .
C6 C5 C8 F6 150.8(5) .
C4 C5 C8 F4 -153.2(5) .
C6 C5 C8 F4 29.6(7) .
C4 C5 C8 F5 87.6(6) .
C6 C5 C8 F5 -89.6(6) .
C14 C9 C10 C11 -0.5(7) .
B1 C9 C10 C11 -179.5(4) .
C9 C10 C11 C12 -0.2(7) .
C9 C10 C11 C15 -178.9(5) .
C10 C11 C12 C13 0.9(7) .
C15 C11 C12 C13 179.6(5) .
C11 C12 C13 C14 -0.9(7) .
C11 C12 C13 C16 178.1(5) .
C12 C13 C14 C9 0.1(7) .
C16 C13 C14 C9 -178.8(5) .
C10 C9 C14 C13 0.6(7) .
B1 C9 C14 C13 179.5(4) .
C10 C11 C15 F7 -144.8(5) .
C12 C11 C15 F7 36.5(7) .
C10 C11 C15 F8 -23.1(7) .
C12 C11 C15 F8 158.2(5) .
C10 C11 C15 F9 96.1(6) .
C12 C11 C15 F9 -82.6(6) .
C12 C13 C16 F10B -17.1(18) .
C14 C13 C16 F10B 161.9(18) .
C12 C13 C16 F11A 43.1(8) .
C14 C13 C16 F11A -137.9(6) .
C12 C13 C16 F11B -168(2) .
C14 C13 C16 F11B 11(3) .
C12 C13 C16 F10A 164.2(5) .
C14 C13 C16 F10A -16.9(7) .
C12 C13 C16 F12A -79.1(6) .
C14 C13 C16 F12A 99.8(6) .
C12 C13 C16 F12B 87.5(17) .
C14 C13 C16 F12B -93.6(17) .
C22 C17 C18 C19 1.8(7) .
B1 C17 C18 C19 -177.2(5) .
C17 C18 C19 C20 -0.7(8) .
C17 C18 C19 C23 177.0(5) .
C18 C19 C20 C21 -1.0(8) .
C23 C19 C20 C21 -178.6(5) .
C19 C20 C21 C22 1.5(7) .
C19 C20 C21 C24 178.6(5) .
C20 C21 C22 C17 -0.3(7) .
C24 C21 C22 C17 -177.4(4) .
C18 C17 C22 C21 -1.3(7) .
B1 C17 C22 C21 177.8(4) .
C20 C19 C23 F15B -9(3) .
C18 C19 C23 F15B 174(2) .
C20 C19 C23 F14B 121.4(17) .
C18 C19 C23 F14B -56.3(17) .
C20 C19 C23 F13A -145.8(13) .
C18 C19 C23 F13A 36.5(13) .
C20 C19 C23 F13B -122.3(14) .
C18 C19 C23 F13B 60.0(14) .
C20 C19 C23 F15A -19(2) .
C18 C19 C23 F15A 163(2) .
C20 C19 C23 F14A 94.7(11) .
C18 C19 C23 F14A -83.0(11) .
C20 C21 C24 F18 -85.6(6) .
C22 C21 C24 F18 91.5(6) .
C20 C21 C24 F16 155.0(5) .
C22 C21 C24 F16 -27.9(7) .
C20 C21 C24 F17 33.8(7) .
C22 C21 C24 F17 -149.1(5) .
C30 C25 C26 C27 -0.6(7) .
B1 C25 C26 C27 178.6(4) .
C25 C26 C27 C28 -1.3(7) .
C25 C26 C27 C31 180.0(5) .
C26 C27 C28 C29 2.0(7) .
C31 C27 C28 C29 -179.3(5) .
C27 C28 C29 C30 -0.8(7) .
C27 C28 C29 C32 -177.1(5) .
C28 C29 C30 C25 -1.1(8) .
C32 C29 C30 C25 175.2(5) .
C26 C25 C30 C29 1.8(7) .
B1 C25 C30 C29 -177.4(4) .
C28 C27 C31 F21 -49.2(7) .
C26 C27 C31 F21 129.6(5) .
C28 C27 C31 F19 -169.7(5) .
C26 C27 C31 F19 9.1(7) .
C28 C27 C31 F20 71.4(6) .
C26 C27 C31 F20 -109.8(6) .
C30 C29 C32 F23 55.2(7) .
C28 C29 C32 F23 -128.5(5) .
C30 C29 C32 F22 179.0(5) .
C28 C29 C32 F22 -4.7(7) .
C30 C29 C32 F24 -63.4(6) .
C28 C29 C32 F24 112.9(5) .
C2 C1 B1 C25 -54.8(6) .
C6 C1 B1 C25 125.7(5) .
C2 C1 B1 C9 -176.9(4) .
C6 C1 B1 C9 3.6(7) .
C2 C1 B1 C17 65.6(5) .
C6 C1 B1 C17 -113.9(5) .
C26 C25 B1 C1 120.9(5) .
C30 C25 B1 C1 -59.9(6) .
C26 C25 B1 C9 -116.2(5) .
C30 C25 B1 C9 63.0(6) .
C26 C25 B1 C17 0.8(6) .
C30 C25 B1 C17 179.9(4) .
C14 C9 B1 C1 117.4(5) .
C10 C9 B1 C1 -63.7(6) .
C14 C9 B1 C25 -2.6(7) .
C10 C9 B1 C25 176.2(4) .
C14 C9 B1 C17 -122.5(5) .
C10 C9 B1 C17 56.4(5) .
C18 C17 B1 C1 -6.1(6) .
C22 C17 B1 C1 174.9(4) .
C18 C17 B1 C25 112.3(5) .
C22 C17 B1 C25 -66.7(5) .
C18 C17 B1 C9 -127.5(5) .
C22 C17 B1 C9 53.5(5) .
S1A C33A C34A O1A 58.2(18) .
O1A C35A C36A O2A -75.7(13) .
O1A C35A C36A Cs1 -24.3(9) .
O2A C37A C38A S2A 71.6(13) .
S2A C39A C40A O3A 60(2) .
O3A C41A C42A O4A 58(2) .
Cs1 C41A C42A O4A 15.1(13) .
O4A C43A C44A S1A 58.1(14) .
C33A C34A O1A C35A 171.8(13) .
C33A C34A O1A Cs1 -41.0(19) .
C36A C35A O1A C34A -177.5(11) .
C36A C35A O1A Cs1 30.3(11) .
C38A C37A O2A C36A 174.6(12) .
C38A C37A O2A Cs1 -36.5(17) .
C35A C36A O2A C37A -121.7(13) .
Cs1 C36A O2A C37A 155.7(14) .
C35A C36A O2A Cs1 82.6(12) .
C39A C40A O3A C41A 157.2(14) .
C39A C40A O3A Cs1 -65.1(18) .
C42A C41A O3A C40A 84.7(19) .
Cs1 C41A O3A C40A 145.8(15) .
C42A C41A O3A Cs1 -61.0(17) .
C41A C42A O4A C43A -177.6(14) .
C41A C42A O4A Cs1 -22.1(18) .
C44A C43A O4A C42A 153.4(13) .
C44A C43A O4A Cs1 1.2(19) .
C34A C33A S1A C44A 45.5(14) .
C34A C33A S1A Cs1 -47.6(14) .
C43A C44A S1A C33A 178.7(10) .
C43A C44A S1A Cs1 -73.5(9) .
C37A C38A S2A C39A -169.5(9) .
C37A C38A S2A Cs1 -64.9(9) .
C40A C39A S2A C38A 65.9(16) .
C40A C39A S2A Cs1 -32.4(16) .
S1B C33B C34B O1B 13(4) .
O1B C35B C36B O2B -60(3) .
Cs1 C35B C36B O2B -44.6(14) .
O1B C35B C36B Cs1 -15.4(18) .
O2B C37B C38B S2B 82(2) .
S2B C39B C40B O3B 61.7(19) .
O3B C41B C42B O4B -74(2) .
O3B C41B C42B Cs1 -29.9(14) .
O4B C43B C44B S1B -72(2) .
C36B C35B O1B C34B 175(2) .
Cs1 C35B O1B C34B 149.8(19) .
C36B C35B O1B Cs1 25(3) .
C33B C34B O1B C35B -119(3) .
C33B C34B O1B Cs1 30(3) .
C38B C37B O2B C36B -173.6(18) .
C38B C37B O2B Cs1 -48(2) .
C35B C36B O2B C37B -169.3(19) .
Cs1 C36B O2B C37B 132.2(19) .
C35B C36B O2B Cs1 58.5(17) .
C39B C40B O3B C41B 164.9(15) .
C39B C40B O3B Cs1 -62.2(18) .
C42B C41B O3B C40B 177.7(17) .
C42B C41B O3B Cs1 40.3(18) .
C44B C43B O4B C42B 177.7(17) .
C44B C43B O4B Cs1 33(3) .
C41B C42B O4B C43B -88(2) .
Cs1 C42B O4B C43B -152.4(19) .
C41B C42B O4B Cs1 64.7(19) .
C34B C33B S1B C44B -131(3) .
C34B C33B S1B Cs1 -35(3) .
C43B C44B S1B C33B 167(2) .
C43B C44B S1B Cs1 68.1(18) .
C37B C38B S2B C39B -165.4(17) .
C37B C38B S2B Cs1 -62.5(19) .
C40B C39B S2B C38B 67.9(16) .
C40B C39B S2B Cs1 -31.7(13) .
F6 C8 F5 Cs1 -115.7(6) .
F4 C8 F5 Cs1 -3.4(8) .
C5 C8 F5 Cs1 120.3(6) .
F7 C15 F8 Cs1 -39.7(7) 6_657
F9 C15 F8 Cs1 72.7(6) 6_657
C11 C15 F8 Cs1 -164.4(3) 6_657
F10B C16 F10A Cs1 -30(2) 8_765
F11A C16 F10A Cs1 -85.9(5) 8_765
F11B C16 F10A Cs1 49(6) 8_765
F12A C16 F10A Cs1 26.0(5) 8_765
F12B C16 F10A Cs1 -110.7(12) 8_765
C13 C16 F10A Cs1 148.5(4) 8_765
F10B C16 F12A Cs1 105.9(14) 8_765
F11A C16 F12A Cs1 82.9(5) 8_765
F11B C16 F12A Cs1 -38(2) 8_765
F10A C16 F12A Cs1 -28.1(5) 8_765
F12B C16 F12A Cs1 48(2) 8_765
C13 C16 F12A Cs1 -151.1(4) 8_765
F10B C16 F11B Cs1 8(4) 8_765
F11A C16 F11B Cs1 -59(3) 8_765
F10A C16 F11B Cs1 -113(7) 8_765
F12A C16 F11B Cs1 44(2) 8_765
F12B C16 F11B Cs1 -94(3) 8_765
C13 C16 F11B Cs1 154.8(16) 8_765
F21 C31 F20 Cs1 50.4(8) 3_656
F19 C31 F20 Cs1 161.2(4) 3_656
C27 C31 F20 Cs1 -74.6(7) 3_656
